data_4084358
loop_
_publ_author_name
'Mechler, Melanie'
'Frey, Wolfgang'
'Peters, Ren\'e'

_publ_section_title
;
 Macrocyclic Salen--Bis-NHC Hybrid Ligands and Their Application to the
 Synthesis of Enantiopure Bi- and Trimetallic Complexes
;
_journal_issue 19
_journal_name_full Organometallics
_journal_page_first 5492
_journal_paper_doi 10.1021/om500762r
_journal_volume 33
_journal_year 2014
_chemical_absolute_configuration ad
_chemical_formula_moiety 'C50 H54 Ag2 Cl2 N6 O2 Pd, 2(C H2 Cl2)'
_chemical_formula_sum 'C52 H58 Ag2 Cl6 N6 O2 Pd'
_chemical_formula_weight 1333.88
_chemical_name_systematic 7-Pd
_space_group_IT_number 19
_symmetry_cell_setting orthorhombic
_symmetry_space_group_name_Hall 'P 2ac 2ab'
_symmetry_space_group_name_H-M 'P 21 21 21'
_atom_sites_solution_hydrogens geom
_atom_sites_solution_primary direct
_atom_sites_solution_secondary difmap
_audit_creation_method SHELXL-97
_cell_angle_alpha 90.00
_cell_angle_beta 90.00
_cell_angle_gamma 90.00
_cell_formula_units_Z 4
_cell_length_a 12.8207(7)
_cell_length_b 14.4012(9)
_cell_length_c 28.6348(16)
_cell_measurement_reflns_used 14996
_cell_measurement_temperature 100(2)
_cell_measurement_theta_max 30.51
_cell_measurement_theta_min 1.58
_cell_volume 5286.9(5)
_computing_cell_refinement 'Bruker APEXII Software Suite, 2008'
_computing_data_collection 'Bruker APEXII Software Suite, 2008'
_computing_data_reduction 'Bruker APEXII Software Suite, 2008'
_computing_molecular_graphics 'SHELXTL-plus, XP (Sheldrick, 1991)'
_computing_structure_refinement 'SHELXL-97 (Sheldrick, 1997)'
_computing_structure_solution 'SHELXS-97 (Sheldrick, 1990)'
_diffrn_ambient_temperature 100(2)
_diffrn_measured_fraction_theta_full 0.997
_diffrn_measured_fraction_theta_max 0.997
_diffrn_measurement_device_type 'Bruker Kappa APEXII Duo'
_diffrn_measurement_method 'Omega + Phi Scans'
_diffrn_radiation_monochromator Triumph
_diffrn_radiation_source 'fine-focus sealed tube'
_diffrn_radiation_type MoK\a
_diffrn_radiation_wavelength 0.71073
_diffrn_reflns_av_R_equivalents 0.0378
_diffrn_reflns_av_sigmaI/netI 0.0306
_diffrn_reflns_limit_h_max 18
_diffrn_reflns_limit_h_min -15
_diffrn_reflns_limit_k_max 20
_diffrn_reflns_limit_k_min -20
_diffrn_reflns_limit_l_max 40
_diffrn_reflns_limit_l_min -40
_diffrn_reflns_number 89478
_diffrn_reflns_theta_full 30.51
_diffrn_reflns_theta_max 30.51
_diffrn_reflns_theta_min 1.58
_diffrn_standards_decay_% 0
_diffrn_standards_interval_count 0
_diffrn_standards_number 0
_exptl_absorpt_coefficient_mu 1.420
_exptl_absorpt_correction_T_max 0.7461
_exptl_absorpt_correction_T_min 0.6847
_exptl_absorpt_correction_type multi-scan
_exptl_absorpt_process_details 'Blessing, 1995'
_exptl_crystal_colour yellow
_exptl_crystal_density_diffrn 1.676
_exptl_crystal_density_method 'not measured'
_exptl_crystal_description irregular
_exptl_crystal_F_000 2680
_exptl_crystal_size_max 0.17
_exptl_crystal_size_mid 0.16
_exptl_crystal_size_min 0.14
_refine_diff_density_max 1.488
_refine_diff_density_min -1.902
_refine_diff_density_rms 0.133
_refine_ls_abs_structure_details 'Flack H D (1983), Acta Cryst. A39, 876-881'
_refine_ls_abs_structure_Flack -0.02(2)
_refine_ls_extinction_method none
_refine_ls_goodness_of_fit_ref 1.064
_refine_ls_hydrogen_treatment constr
_refine_ls_matrix_type full
_refine_ls_number_parameters 630
_refine_ls_number_reflns 16110
_refine_ls_number_restraints 0
_refine_ls_restrained_S_all 1.064
_refine_ls_R_factor_all 0.0436
_refine_ls_R_factor_gt 0.0390
_refine_ls_shift/su_max 0.002
_refine_ls_shift/su_mean 0.000
_refine_ls_structure_factor_coef Fsqd
_refine_ls_weighting_details 'calc w=1/[\s^2^(Fo^2^)+(0.0583P)^2^+8.2000P] where P=(Fo^2^+2Fc^2^)/3'
_refine_ls_weighting_scheme calc
_refine_ls_wR_factor_gt 0.1022
_refine_ls_wR_factor_ref 0.1045
_reflns_number_gt 14996
_reflns_number_total 16110
_reflns_threshold_expression >2sigma(I)
_cod_data_source_file om500762r_si_002.cif
_cod_data_source_block s2037lm
_cod_depositor_comments 'Adding full bibliography for 4084357--4084359.cif.'
_cod_database_code 4084358

loop_
_symmetry_equiv_pos_as_xyz
'x, y, z'
'-x+1/2, -y, z+1/2'
'-x, y+1/2, -z+1/2'
'x+1/2, -y+1/2, -z'

loop_
_atom_site_label
_atom_site_type_symbol
_atom_site_fract_x
_atom_site_fract_y
_atom_site_fract_z
_atom_site_U_iso_or_equiv
_atom_site_adp_type
_atom_site_occupancy
_atom_site_symmetry_multiplicity
_atom_site_calc_flag
_atom_site_refinement_flags
Pd1 Pd 0.571759(19) 0.682581(16) 0.936697(9) 0.01347(5) Uani 1 1 d .
Ag1 Ag 0.18701(2) 0.454592(19) 0.907803(10) 0.02038(6) Uani 1 1 d .
Ag2 Ag 0.45169(3) 0.61831(2) 0.843488(11) 0.02768(7) Uani 1 1 d .
Cl1 Cl 0.05527(9) 0.51125(9) 0.95558(4) 0.0380(3) Uani 1 1 d .
Cl2 Cl 0.62934(11) 0.61733(11) 0.82102(5) 0.0462(3) Uani 1 1 d .
O1 O 0.4208(2) 0.71053(16) 0.92922(9) 0.0167(5) Uani 1 1 d .
N1 N 0.6106(2) 0.8121(2) 0.94631(10) 0.0147(5) Uani 1 1 d .
C1 C 0.7210(3) 0.8214(2) 0.96182(12) 0.0156(6) Uani 1 1 d .
H1 H 0.7236 0.8069 0.9960 0.019 Uiso 1 1 calc R
O2 O 0.5325(2) 0.54991(17) 0.92891(9) 0.0183(5) Uani 1 1 d .
N2 N 0.2136(3) 0.6808(2) 0.85235(12) 0.0223(6) Uani 1 1 d .
C2 C 0.7826(3) 0.7457(2) 0.93619(13) 0.0160(6) Uani 1 1 d .
H2 H 0.7830 0.7626 0.9023 0.019 Uiso 1 1 calc R
C3 C 0.8957(3) 0.7427(2) 0.95223(14) 0.0182(7) Uani 1 1 d .
H3A H 0.9345 0.6957 0.9339 0.022 Uiso 1 1 calc R
H3B H 0.8989 0.7249 0.9856 0.022 Uiso 1 1 calc R
N3 N 0.2533(3) 0.6221(3) 0.78614(13) 0.0274(7) Uani 1 1 d .
N4 N 0.7219(2) 0.6587(2) 0.94076(11) 0.0159(5) Uani 1 1 d .
C4 C 0.9462(3) 0.8385(3) 0.94547(14) 0.0220(7) Uani 1 1 d .
H4A H 1.0180 0.8373 0.9581 0.026 Uiso 1 1 calc R
H4B H 0.9507 0.8524 0.9117 0.026 Uiso 1 1 calc R
N5 N 0.4038(2) 0.3805(2) 0.87654(10) 0.0177(6) Uani 1 1 d .
C5 C 0.8841(3) 0.9154(3) 0.96982(14) 0.0202(7) Uani 1 1 d .
H5A H 0.8876 0.9058 1.0040 0.024 Uiso 1 1 calc R
H5B H 0.9166 0.9761 0.9627 0.024 Uiso 1 1 calc R
N6 N 0.2971(3) 0.3841(2) 0.81879(11) 0.0225(6) Uani 1 1 d .
C6 C 0.7699(3) 0.9177(3) 0.95478(14) 0.0196(7) Uani 1 1 d .
H6A H 0.7650 0.9358 0.9215 0.024 Uiso 1 1 calc R
H6B H 0.7316 0.9643 0.9735 0.024 Uiso 1 1 calc R
C7 C 0.5488(3) 0.8827(2) 0.94247(12) 0.0169(6) Uani 1 1 d .
H7 H 0.5771 0.9423 0.9489 0.020 Uiso 1 1 calc R
C8 C 0.4394(3) 0.8782(2) 0.92906(11) 0.0152(6) Uani 1 1 d .
C9 C 0.3832(3) 0.7939(2) 0.92261(12) 0.0137(6) Uani 1 1 d .
C10 C 0.2768(3) 0.8013(2) 0.90813(12) 0.0144(6) Uani 1 1 d .
C11 C 0.2324(3) 0.8871(2) 0.90146(13) 0.0174(6) Uani 1 1 d .
H11 H 0.1614 0.8898 0.8920 0.021 Uiso 1 1 calc R
C12 C 0.2868(3) 0.9722(2) 0.90788(13) 0.0175(6) Uani 1 1 d .
C13 C 0.3892(3) 0.9639(2) 0.92204(12) 0.0158(6) Uani 1 1 d .
H13 H 0.4279 1.0192 0.9274 0.019 Uiso 1 1 calc R
C14 C 0.2330(3) 1.0650(2) 0.89787(14) 0.0195(7) Uani 1 1 d .
C15 C 0.2099(4) 1.0709(3) 0.84509(16) 0.0302(9) Uani 1 1 d .
H15A H 0.1661 1.1253 0.8388 0.045 Uiso 1 1 calc R
H15B H 0.1734 1.0146 0.8351 0.045 Uiso 1 1 calc R
H15C H 0.2756 1.0767 0.8279 0.045 Uiso 1 1 calc R
C16 C 0.3013(3) 1.1477(3) 0.91079(16) 0.0258(8) Uani 1 1 d .
H16A H 0.3167 1.1459 0.9443 0.039 Uiso 1 1 calc R
H16B H 0.2645 1.2054 0.9033 0.039 Uiso 1 1 calc R
H16C H 0.3666 1.1449 0.8931 0.039 Uiso 1 1 calc R
C17 C 0.1311(4) 1.0716(3) 0.92544(19) 0.0347(10) Uani 1 1 d .
H17A H 0.1461 1.0673 0.9589 0.052 Uiso 1 1 calc R
H17B H 0.0847 1.0206 0.9163 0.052 Uiso 1 1 calc R
H17C H 0.0971 1.1311 0.9188 0.052 Uiso 1 1 calc R
C18 C 0.2161(3) 0.7127(2) 0.90111(13) 0.0172(6) Uani 1 1 d .
H18A H 0.2475 0.6633 0.9207 0.021 Uiso 1 1 calc R
H18B H 0.1437 0.7224 0.9120 0.021 Uiso 1 1 calc R
C19 C 0.2925(3) 0.6389(3) 0.82969(13) 0.0223(8) Uani 1 1 d .
C20 C 0.1279(4) 0.6922(4) 0.82340(18) 0.0407(12) Uani 1 1 d .
H20 H 0.0636 0.7208 0.8314 0.049 Uiso 1 1 calc R
C21 C 0.1528(5) 0.6554(4) 0.78210(19) 0.0465(14) Uani 1 1 d .
H21 H 0.1097 0.6527 0.7552 0.056 Uiso 1 1 calc R
C22 C 0.3126(4) 0.5810(3) 0.74920(14) 0.0308(9) Uani 1 1 d .
C23 C 0.2864(4) 0.4923(3) 0.73219(14) 0.0291(9) Uani 1 1 d .
C24 C 0.3478(5) 0.4537(4) 0.69646(15) 0.0366(11) Uani 1 1 d .
C25 C 0.4303(6) 0.5037(4) 0.67931(16) 0.0454(13) Uani 1 1 d .
H25 H 0.4712 0.4779 0.6549 0.055 Uiso 1 1 calc R
C26 C 0.4561(5) 0.5906(4) 0.69639(18) 0.0468(13) Uani 1 1 d .
H26 H 0.5137 0.6235 0.6837 0.056 Uiso 1 1 calc R
C27 C 0.3978(5) 0.6291(4) 0.73179(17) 0.0410(12) Uani 1 1 d .
H27 H 0.4158 0.6881 0.7442 0.049 Uiso 1 1 calc R
C28 C 0.3241(6) 0.3576(4) 0.67722(18) 0.0509(16) Uani 1 1 d .
H28A H 0.3755 0.3417 0.6532 0.076 Uiso 1 1 calc R
H28B H 0.2541 0.3573 0.6635 0.076 Uiso 1 1 calc R
H28C H 0.3275 0.3120 0.7026 0.076 Uiso 1 1 calc R
C29 C 0.7640(3) 0.5779(2) 0.94175(13) 0.0176(6) Uani 1 1 d .
H29 H 0.8378 0.5753 0.9446 0.021 Uiso 1 1 calc R
C30 C 0.7086(3) 0.4897(2) 0.93892(14) 0.0168(6) Uani 1 1 d .
C31 C 0.5999(3) 0.4818(2) 0.93241(13) 0.0158(6) Uani 1 1 d .
C32 C 0.5581(3) 0.3898(2) 0.92992(12) 0.0167(6) Uani 1 1 d .
C33 C 0.6231(3) 0.3132(3) 0.93360(14) 0.0210(7) Uani 1 1 d .
H33 H 0.5930 0.2530 0.9321 0.025 Uiso 1 1 calc R
C34 C 0.7308(3) 0.3208(3) 0.93942(15) 0.0222(7) Uani 1 1 d .
C35 C 0.7710(3) 0.4089(3) 0.94219(14) 0.0207(7) Uani 1 1 d .
H35 H 0.8440 0.4160 0.9465 0.025 Uiso 1 1 calc R
C36 C 0.7984(4) 0.2320(3) 0.94466(16) 0.0277(9) Uani 1 1 d .
C37 C 0.7940(5) 0.1779(4) 0.89854(19) 0.0472(14) Uani 1 1 d .
H37A H 0.8249 0.2154 0.8736 0.071 Uiso 1 1 calc R
H37B H 0.7212 0.1640 0.8908 0.071 Uiso 1 1 calc R
H37C H 0.8330 0.1198 0.9018 0.071 Uiso 1 1 calc R
C38 C 0.9105(3) 0.2548(3) 0.95700(19) 0.0331(10) Uani 1 1 d .
H38A H 0.9121 0.2919 0.9857 0.050 Uiso 1 1 calc R
H38B H 0.9423 0.2902 0.9315 0.050 Uiso 1 1 calc R
H38C H 0.9496 0.1971 0.9618 0.050 Uiso 1 1 calc R
C39 C 0.7523(4) 0.1707(3) 0.98346(17) 0.0307(9) Uani 1 1 d .
H39A H 0.7985 0.1176 0.9890 0.046 Uiso 1 1 calc R
H39B H 0.6834 0.1483 0.9739 0.046 Uiso 1 1 calc R
H39C H 0.7457 0.2071 1.0122 0.046 Uiso 1 1 calc R
C40 C 0.4421(3) 0.3780(2) 0.92552(11) 0.0162(6) Uani 1 1 d .
H40A H 0.4220 0.3180 0.9397 0.019 Uiso 1 1 calc R
H40B H 0.4071 0.4279 0.9434 0.019 Uiso 1 1 calc R
C41 C 0.3048(3) 0.4029(2) 0.86566(13) 0.0185(6) Uani 1 1 d .
C42 C 0.4573(3) 0.3481(3) 0.83871(14) 0.0274(8) Uani 1 1 d .
H42 H 0.5280 0.3284 0.8383 0.033 Uiso 1 1 calc R
C43 C 0.3908(4) 0.3491(4) 0.80168(16) 0.0338(10) Uani 1 1 d .
H43 H 0.4053 0.3298 0.7706 0.041 Uiso 1 1 calc R
C44 C 0.2005(3) 0.3899(3) 0.79308(14) 0.0242(8) Uani 1 1 d .
C45 C 0.1946(4) 0.4401(3) 0.75122(14) 0.0284(9) Uani 1 1 d .
C46 C 0.0995(4) 0.4412(3) 0.72710(17) 0.0368(11) Uani 1 1 d .
C47 C 0.0144(5) 0.3923(4) 0.7449(2) 0.0451(13) Uani 1 1 d .
H47 H -0.0496 0.3924 0.7282 0.054 Uiso 1 1 calc R
C48 C 0.0215(5) 0.3437(4) 0.7864(2) 0.0435(13) Uani 1 1 d .
H48 H -0.0378 0.3121 0.7984 0.052 Uiso 1 1 calc R
C49 C 0.1156(4) 0.3413(3) 0.81052(18) 0.0312(9) Uani 1 1 d .
H49 H 0.1217 0.3067 0.8386 0.037 Uiso 1 1 calc R
C50 C 0.0884(6) 0.4960(4) 0.68156(19) 0.0501(16) Uani 1 1 d .
H50A H 0.0210 0.5281 0.6812 0.075 Uiso 1 1 calc R
H50B H 0.0922 0.4532 0.6550 0.075 Uiso 1 1 calc R
H50C H 0.1448 0.5416 0.6793 0.075 Uiso 1 1 calc R
C1X C 0.8696(7) 0.5645(7) 0.8066(4) 0.083(3) Uani 1 1 d .
H1X1 H 0.7963 0.5632 0.8176 0.099 Uiso 1 1 calc R
H1X2 H 0.8783 0.5124 0.7844 0.099 Uiso 1 1 calc R
Cl3 Cl 0.94845(17) 0.54482(15) 0.85330(7) 0.0701(5) Uani 1 1 d .
Cl4 Cl 0.88967(18) 0.6695(2) 0.77586(10) 0.0943(8) Uani 1 1 d .
C2X C 0.8368(7) 0.5761(4) 1.2582(2) 0.062(2) Uani 1 1 d .
H2X1 H 0.9065 0.5556 1.2690 0.074 Uiso 1 1 calc R
H2X2 H 0.7957 0.5199 1.2506 0.074 Uiso 1 1 calc R
Cl5 Cl 0.8510(2) 0.64147(11) 1.20899(6) 0.0847(8) Uani 1 1 d .
Cl6 Cl 0.77398(13) 0.63707(12) 1.30404(6) 0.0560(4) Uani 1 1 d .

loop_
_atom_site_aniso_label
_atom_site_aniso_U_11
_atom_site_aniso_U_22
_atom_site_aniso_U_33
_atom_site_aniso_U_23
_atom_site_aniso_U_13
_atom_site_aniso_U_12
Pd1 0.01228(10) 0.00908(9) 0.01904(11) 0.00098(8) 0.00006(9) 0.00068(8)
Ag1 0.01614(12) 0.01955(12) 0.02546(13) -0.00390(10) -0.00010(10) 0.00210(10)
Ag2 0.02862(16) 0.02725(14) 0.02718(14) -0.00784(12) 0.00096(11) 0.00413(12)
Cl1 0.0224(5) 0.0461(6) 0.0456(6) -0.0185(5) 0.0068(4) 0.0025(5)
Cl2 0.0402(7) 0.0498(7) 0.0487(7) -0.0131(6) 0.0158(5) 0.0034(6)
O1 0.0137(11) 0.0093(9) 0.0272(13) 0.0003(9) 0.0015(10) 0.0013(8)
N1 0.0133(12) 0.0107(11) 0.0201(13) 0.0006(10) -0.0012(10) -0.0009(10)
C1 0.0137(14) 0.0131(13) 0.0201(15) 0.0014(12) -0.0023(11) 0.0011(12)
O2 0.0169(11) 0.0093(10) 0.0287(13) 0.0014(9) -0.0015(10) 0.0021(9)
N2 0.0257(16) 0.0146(13) 0.0266(15) -0.0036(12) -0.0062(12) 0.0031(12)
C2 0.0159(15) 0.0131(13) 0.0190(14) 0.0035(12) 0.0004(13) -0.0001(11)
C3 0.0134(15) 0.0147(14) 0.0265(17) 0.0039(12) -0.0040(13) -0.0011(12)
N3 0.0344(19) 0.0202(15) 0.0275(16) -0.0024(13) -0.0100(14) 0.0076(15)
N4 0.0133(12) 0.0122(12) 0.0223(14) 0.0033(10) 0.0019(11) -0.0016(10)
C4 0.0167(17) 0.0178(15) 0.0315(19) 0.0037(13) -0.0028(13) -0.0035(13)
N5 0.0184(14) 0.0158(12) 0.0189(13) 0.0000(11) -0.0022(10) 0.0021(11)
C5 0.0134(15) 0.0129(14) 0.0342(19) 0.0034(14) -0.0065(14) -0.0011(12)
N6 0.0246(17) 0.0218(14) 0.0213(14) -0.0012(12) -0.0019(12) 0.0080(13)
C6 0.0144(16) 0.0146(15) 0.0299(18) 0.0004(13) -0.0043(13) -0.0021(13)
C7 0.0181(15) 0.0116(13) 0.0210(15) 0.0009(12) -0.0024(12) -0.0008(12)
C8 0.0167(15) 0.0112(12) 0.0177(14) -0.0004(11) 0.0004(11) 0.0021(12)
C9 0.0148(15) 0.0110(13) 0.0152(14) 0.0006(10) 0.0002(11) 0.0001(11)
C10 0.0109(13) 0.0136(14) 0.0188(14) 0.0001(11) 0.0026(11) 0.0016(11)
C11 0.0121(14) 0.0156(14) 0.0244(16) -0.0017(13) -0.0016(12) 0.0020(12)
C12 0.0158(15) 0.0113(14) 0.0253(16) -0.0012(12) -0.0013(13) 0.0033(11)
C13 0.0149(15) 0.0128(14) 0.0197(14) -0.0022(11) 0.0001(11) 0.0016(12)
C14 0.0157(16) 0.0114(14) 0.0314(19) 0.0009(12) -0.0019(13) 0.0002(12)
C15 0.039(2) 0.0168(16) 0.035(2) 0.0012(15) -0.0142(19) 0.0012(15)
C16 0.0259(19) 0.0124(14) 0.039(2) -0.0017(15) -0.0068(17) 0.0048(14)
C17 0.027(2) 0.0212(19) 0.056(3) -0.0002(19) 0.010(2) 0.0082(16)
C18 0.0176(16) 0.0130(14) 0.0209(16) -0.0029(12) -0.0009(12) -0.0032(12)
C19 0.031(2) 0.0164(16) 0.0195(16) -0.0016(12) -0.0030(14) 0.0005(14)
C20 0.036(3) 0.045(3) 0.041(3) -0.017(2) -0.019(2) 0.018(2)
C21 0.052(3) 0.053(3) 0.035(2) -0.017(2) -0.021(2) 0.023(3)
C22 0.049(3) 0.0232(18) 0.0203(17) 0.0000(14) -0.0064(18) 0.0059(19)
C23 0.049(3) 0.0232(18) 0.0153(16) -0.0029(14) -0.0092(16) 0.0054(18)
C24 0.057(3) 0.036(2) 0.0170(17) -0.0045(17) -0.0063(18) 0.014(2)
C25 0.067(4) 0.047(3) 0.022(2) -0.0046(19) 0.006(2) 0.011(3)
C26 0.061(4) 0.048(3) 0.031(2) 0.002(2) 0.008(2) -0.006(3)
C27 0.064(4) 0.031(2) 0.028(2) -0.0008(18) 0.003(2) -0.001(2)
C28 0.090(5) 0.038(3) 0.025(2) -0.0123(19) -0.007(3) 0.009(3)
C29 0.0163(16) 0.0145(14) 0.0221(16) 0.0009(12) -0.0013(13) 0.0020(12)
C30 0.0119(14) 0.0121(13) 0.0265(16) 0.0032(13) -0.0004(13) 0.0005(11)
C31 0.0159(15) 0.0108(13) 0.0206(15) 0.0024(12) -0.0004(12) 0.0010(11)
C32 0.0185(16) 0.0117(13) 0.0198(15) -0.0008(11) 0.0006(12) 0.0010(12)
C33 0.0245(17) 0.0119(14) 0.0265(17) 0.0008(14) -0.0034(14) 0.0011(13)
C34 0.0219(17) 0.0130(14) 0.0318(18) 0.0017(15) -0.0015(14) 0.0040(13)
C35 0.0169(16) 0.0157(15) 0.0297(18) 0.0023(14) -0.0020(14) 0.0030(13)
C36 0.028(2) 0.0135(15) 0.042(2) -0.0020(15) -0.0067(17) 0.0068(14)
C37 0.061(4) 0.041(3) 0.039(3) -0.011(2) -0.004(2) 0.030(3)
C38 0.022(2) 0.026(2) 0.051(3) 0.0031(19) 0.0015(18) 0.0115(16)
C39 0.031(2) 0.0194(18) 0.042(2) 0.0059(16) -0.0103(18) -0.0003(16)
C40 0.0176(16) 0.0148(13) 0.0163(14) 0.0020(11) -0.0031(11) -0.0012(13)
C41 0.0210(17) 0.0119(14) 0.0225(16) -0.0013(12) -0.0011(13) 0.0022(13)
C42 0.0229(19) 0.035(2) 0.0239(18) -0.0005(15) 0.0017(15) 0.0128(16)
C43 0.033(2) 0.044(3) 0.0237(19) -0.0053(18) 0.0004(17) 0.016(2)
C44 0.029(2) 0.0169(16) 0.0269(18) -0.0047(14) -0.0094(15) 0.0052(15)
C45 0.042(2) 0.0188(17) 0.0245(18) -0.0084(14) -0.0131(17) 0.0096(17)
C46 0.046(3) 0.031(2) 0.033(2) -0.0107(18) -0.020(2) 0.011(2)
C47 0.044(3) 0.035(3) 0.055(3) -0.009(2) -0.029(3) 0.005(2)
C48 0.038(3) 0.034(2) 0.059(3) -0.001(2) -0.020(2) -0.005(2)
C49 0.030(2) 0.0218(18) 0.041(2) -0.0026(17) -0.0115(18) 0.0047(16)
C50 0.071(4) 0.044(3) 0.035(2) -0.008(2) -0.029(3) 0.017(3)
C1X 0.051(4) 0.075(6) 0.123(8) 0.022(5) 0.009(5) 0.018(4)
Cl3 0.0703(12) 0.0702(11) 0.0698(11) 0.0064(9) 0.0071(9) 0.0008(10)
Cl4 0.0603(12) 0.1022(18) 0.120(2) 0.0427(16) -0.0239(12) -0.0084(12)
C2X 0.103(6) 0.040(3) 0.042(3) -0.010(2) -0.019(3) 0.014(3)
Cl5 0.179(3) 0.0346(7) 0.0406(7) -0.0018(6) -0.0213(11) 0.0378(11)
Cl6 0.0439(8) 0.0579(9) 0.0661(9) -0.0191(7) -0.0083(7) 0.0012(7)

loop_
_atom_type_symbol
_atom_type_description
_atom_type_scat_dispersion_real
_atom_type_scat_dispersion_imag
_atom_type_scat_source
C C 0.0033 0.0016 'International Tables Vol C Tables 4.2.6.8 and 6.1.1.4'
H H 0.0000 0.0000 'International Tables Vol C Tables 4.2.6.8 and 6.1.1.4'
N N 0.0061 0.0033 'International Tables Vol C Tables 4.2.6.8 and 6.1.1.4'
O O 0.0106 0.0060 'International Tables Vol C Tables 4.2.6.8 and 6.1.1.4'
Cl Cl 0.1484 0.1585 'International Tables Vol C Tables 4.2.6.8 and 6.1.1.4'
Pd Pd -0.9988 1.0072 'International Tables Vol C Tables 4.2.6.8 and 6.1.1.4'
Ag Ag -0.8971 1.1015 'International Tables Vol C Tables 4.2.6.8 and 6.1.1.4'

loop_
_geom_angle_atom_site_label_1
_geom_angle_atom_site_label_2
_geom_angle_atom_site_label_3
_geom_angle
N1 Pd1 N4 84.77(12)
N1 Pd1 O2 178.31(12)
N4 Pd1 O2 94.97(11)
N1 Pd1 O1 94.02(11)
N4 Pd1 O1 176.80(12)
O2 Pd1 O1 86.32(10)
N1 Pd1 Ag2 120.96(8)
N4 Pd1 Ag2 117.96(9)
O2 Pd1 Ag2 60.62(8)
O1 Pd1 Ag2 60.21(8)
C41 Ag1 Cl1 179.39(11)
C19 Ag2 Cl2 152.26(11)
C19 Ag2 Pd1 125.49(10)
Cl2 Ag2 Pd1 76.51(4)
C9 O1 Pd1 124.1(2)
C7 N1 C1 122.5(3)
C7 N1 Pd1 125.7(2)
C1 N1 Pd1 111.7(2)
N1 C1 C2 106.4(3)
N1 C1 C6 115.4(3)
C2 C1 C6 111.7(3)
N1 C1 H1 107.7
C2 C1 H1 107.7
C6 C1 H1 107.7
C31 O2 Pd1 122.9(2)
C19 N2 C20 111.1(4)
C19 N2 C18 125.6(3)
C20 N2 C18 123.3(4)
N4 C2 C3 116.8(3)
N4 C2 C1 106.8(3)
C3 C2 C1 111.5(3)
N4 C2 H2 107.1
C3 C2 H2 107.1
C1 C2 H2 107.1
C2 C3 C4 109.8(3)
C2 C3 H3A 109.7
C4 C3 H3A 109.7
C2 C3 H3B 109.7
C4 C3 H3B 109.7
H3A C3 H3B 108.2
C19 N3 C21 111.0(4)
C19 N3 C22 123.6(4)
C21 N3 C22 125.3(4)
C29 N4 C2 123.2(3)
C29 N4 Pd1 125.1(2)
C2 N4 Pd1 111.3(2)
C5 C4 C3 111.9(3)
C5 C4 H4A 109.2
C3 C4 H4A 109.2
C5 C4 H4B 109.2
C3 C4 H4B 109.2
H4A C4 H4B 107.9
C41 N5 C42 111.8(3)
C41 N5 C40 122.4(3)
C42 N5 C40 125.1(3)
C6 C5 C4 112.7(3)
C6 C5 H5A 109.0
C4 C5 H5A 109.0
C6 C5 H5B 109.0
C4 C5 H5B 109.0
H5A C5 H5B 107.8
C41 N6 C43 110.7(3)
C41 N6 C44 123.3(3)
C43 N6 C44 125.6(3)
C5 C6 C1 109.5(3)
C5 C6 H6A 109.8
C1 C6 H6A 109.8
C5 C6 H6B 109.8
C1 C6 H6B 109.8
H6A C6 H6B 108.2
N1 C7 C8 125.3(3)
N1 C7 H7 117.3
C8 C7 H7 117.3
C13 C8 C9 119.9(3)
C13 C8 C7 116.1(3)
C9 C8 C7 124.0(3)
O1 C9 C8 125.3(3)
O1 C9 C10 117.5(3)
C8 C9 C10 117.2(3)
C11 C10 C9 120.2(3)
C11 C10 C18 122.0(3)
C9 C10 C18 117.9(3)
C10 C11 C12 123.6(3)
C10 C11 H11 118.2
C12 C11 H11 118.2
C13 C12 C11 115.5(3)
C13 C12 C14 124.0(3)
C11 C12 C14 120.4(3)
C12 C13 C8 123.6(3)
C12 C13 H13 118.2
C8 C13 H13 118.2
C16 C14 C17 108.5(3)
C16 C14 C12 112.2(3)
C17 C14 C12 110.0(3)
C16 C14 C15 107.7(3)
C17 C14 C15 109.8(4)
C12 C14 C15 108.6(3)
C14 C15 H15A 109.5
C14 C15 H15B 109.5
H15A C15 H15B 109.5
C14 C15 H15C 109.5
H15A C15 H15C 109.5
H15B C15 H15C 109.5
C14 C16 H16A 109.5
C14 C16 H16B 109.5
H16A C16 H16B 109.5
C14 C16 H16C 109.5
H16A C16 H16C 109.5
H16B C16 H16C 109.5
C14 C17 H17A 109.5
C14 C17 H17B 109.5
H17A C17 H17B 109.5
C14 C17 H17C 109.5
H17A C17 H17C 109.5
H17B C17 H17C 109.5
N2 C18 C10 113.7(3)
N2 C18 H18A 108.8
C10 C18 H18A 108.8
N2 C18 H18B 108.8
C10 C18 H18B 108.8
H18A C18 H18B 107.7
N2 C19 N3 104.1(4)
N2 C19 Ag2 134.7(3)
N3 C19 Ag2 120.3(3)
C21 C20 N2 107.1(4)
C21 C20 H20 126.5
N2 C20 H20 126.5
C20 C21 N3 106.7(4)
C20 C21 H21 126.7
N3 C21 H21 126.7
C27 C22 C23 121.1(4)
C27 C22 N3 118.5(4)
C23 C22 N3 120.3(5)
C24 C23 C22 118.5(5)
C24 C23 C45 120.4(4)
C22 C23 C45 121.1(4)
C25 C24 C23 119.0(5)
C25 C24 C28 120.2(5)
C23 C24 C28 120.8(5)
C24 C25 C26 122.2(5)
C24 C25 H25 118.9
C26 C25 H25 118.9
C27 C26 C25 119.7(6)
C27 C26 H26 120.2
C25 C26 H26 120.2
C26 C27 C22 119.5(5)
C26 C27 H27 120.3
C22 C27 H27 120.3
C24 C28 H28A 109.5
C24 C28 H28B 109.5
H28A C28 H28B 109.5
C24 C28 H28C 109.5
H28A C28 H28C 109.5
H28B C28 H28C 109.5
N4 C29 C30 125.7(3)
N4 C29 H29 117.2
C30 C29 H29 117.2
C31 C30 C35 120.0(3)
C31 C30 C29 124.1(3)
C35 C30 C29 115.9(3)
O2 C31 C30 126.9(3)
O2 C31 C32 116.2(3)
C30 C31 C32 116.9(3)
C33 C32 C31 120.5(3)
C33 C32 C40 120.8(3)
C31 C32 C40 118.7(3)
C32 C33 C34 122.8(3)
C32 C33 H33 118.6
C34 C33 H33 118.6
C35 C34 C33 116.8(3)
C35 C34 C36 123.2(4)
C33 C34 C36 120.0(4)
C34 C35 C30 123.0(3)
C34 C35 H35 118.5
C30 C35 H35 118.5
C38 C36 C37 110.2(4)
C38 C36 C39 108.7(4)
C37 C36 C39 108.5(4)
C38 C36 C34 111.9(3)
C37 C36 C34 108.3(4)
C39 C36 C34 109.2(4)
C36 C37 H37A 109.5
C36 C37 H37B 109.5
H37A C37 H37B 109.5
C36 C37 H37C 109.5
H37A C37 H37C 109.5
H37B C37 H37C 109.5
C36 C38 H38A 109.5
C36 C38 H38B 109.5
H38A C38 H38B 109.5
C36 C38 H38C 109.5
H38A C38 H38C 109.5
H38B C38 H38C 109.5
C36 C39 H39A 109.5
C36 C39 H39B 109.5
H39A C39 H39B 109.5
C36 C39 H39C 109.5
H39A C39 H39C 109.5
H39B C39 H39C 109.5
N5 C40 C32 113.8(3)
N5 C40 H40A 108.8
C32 C40 H40A 108.8
N5 C40 H40B 108.8
C32 C40 H40B 108.8
H40A C40 H40B 107.7
N5 C41 N6 104.3(3)
N5 C41 Ag1 129.7(3)
N6 C41 Ag1 126.1(3)
C43 C42 N5 107.5(4)
C43 C42 H42 126.2
N5 C42 H42 126.2
C42 C43 N6 105.7(4)
C42 C43 H43 127.2
N6 C43 H43 127.2
C49 C44 C45 121.7(4)
C49 C44 N6 117.4(4)
C45 C44 N6 120.9(4)
C44 C45 C46 118.4(5)
C44 C45 C23 121.8(4)
C46 C45 C23 119.9(4)
C47 C46 C45 119.6(5)
C47 C46 C50 119.9(5)
C45 C46 C50 120.4(5)
C48 C47 C46 121.3(5)
C48 C47 H47 119.4
C46 C47 H47 119.4
C47 C48 C49 119.7(6)
C47 C48 H48 120.1
C49 C48 H48 120.1
C44 C49 C48 119.3(5)
C44 C49 H49 120.3
C48 C49 H49 120.3
C46 C50 H50A 109.5
C46 C50 H50B 109.5
H50A C50 H50B 109.5
C46 C50 H50C 109.5
H50A C50 H50C 109.5
H50B C50 H50C 109.5
Cl3 C1X Cl4 116.6(6)
Cl3 C1X H1X1 108.2
Cl4 C1X H1X1 108.2
Cl3 C1X H1X2 108.2
Cl4 C1X H1X2 108.2
H1X1 C1X H1X2 107.3
Cl5 C2X Cl6 112.8(4)
Cl5 C2X H2X1 109.0
Cl6 C2X H2X1 109.0
Cl5 C2X H2X2 109.0
Cl6 C2X H2X2 109.0
H2X1 C2X H2X2 107.8

loop_
_geom_bond_atom_site_label_1
_geom_bond_atom_site_label_2
_geom_bond_distance
Pd1 N1 1.950(3)
Pd1 N4 1.958(3)
Pd1 O2 1.988(3)
Pd1 O1 1.989(3)
Pd1 Ag2 3.2171(4)
Ag1 C41 2.071(4)
Ag1 Cl1 2.3217(11)
Ag2 C19 2.100(4)
Ag2 Cl2 2.3668(14)
O1 C9 1.307(4)
N1 C7 1.294(4)
N1 C1 1.490(4)
C1 C2 1.533(5)
C1 C6 1.536(5)
C1 H1 1.0000
O2 C31 1.311(4)
N2 C19 1.345(5)
N2 C20 1.386(5)
N2 C18 1.470(5)
C2 N4 1.481(4)
C2 C3 1.522(5)
C2 H2 1.0000
C3 C4 1.535(5)
C3 H3A 0.9900
C3 H3B 0.9900
N3 C19 1.366(5)
N3 C21 1.380(7)
N3 C22 1.431(6)
N4 C29 1.283(4)
C4 C5 1.532(5)
C4 H4A 0.9900
C4 H4B 0.9900
N5 C41 1.347(5)
N5 C42 1.364(5)
N5 C40 1.486(4)
C5 C6 1.526(5)
C5 H5A 0.9900
C5 H5B 0.9900
N6 C41 1.372(5)
N6 C43 1.392(6)
N6 C44 1.443(5)
C6 H6A 0.9900
C6 H6B 0.9900
C7 C8 1.455(5)
C7 H7 0.9500
C8 C13 1.406(5)
C8 C9 1.425(5)
C9 C10 1.430(5)
C10 C11 1.375(5)
C10 C18 1.508(5)
C11 C12 1.422(5)
C11 H11 0.9500
C12 C13 1.379(5)
C12 C14 1.531(5)
C13 H13 0.9500
C14 C16 1.524(5)
C14 C17 1.530(6)
C14 C15 1.542(6)
C15 H15A 0.9800
C15 H15B 0.9800
C15 H15C 0.9800
C16 H16A 0.9800
C16 H16B 0.9800
C16 H16C 0.9800
C17 H17A 0.9800
C17 H17B 0.9800
C17 H17C 0.9800
C18 H18A 0.9900
C18 H18B 0.9900
C20 C21 1.334(7)
C20 H20 0.9500
C21 H21 0.9500
C22 C27 1.386(8)
C22 C23 1.408(6)
C23 C24 1.406(6)
C23 C45 1.499(7)
C24 C25 1.371(9)
C24 C28 1.519(7)
C25 C26 1.383(8)
C25 H25 0.9500
C26 C27 1.376(8)
C26 H26 0.9500
C27 H27 0.9500
C28 H28A 0.9800
C28 H28B 0.9800
C28 H28C 0.9800
C29 C30 1.458(5)
C29 H29 0.9500
C30 C31 1.411(5)
C30 C35 1.416(5)
C31 C32 1.430(5)
C32 C33 1.387(5)
C32 C40 1.502(5)
C33 C34 1.395(5)
C33 H33 0.9500
C34 C35 1.371(5)
C34 C36 1.552(5)
C35 H35 0.9500
C36 C38 1.517(6)
C36 C37 1.534(7)
C36 C39 1.537(6)
C37 H37A 0.9800
C37 H37B 0.9800
C37 H37C 0.9800
C38 H38A 0.9800
C38 H38B 0.9800
C38 H38C 0.9800
C39 H39A 0.9800
C39 H39B 0.9800
C39 H39C 0.9800
C40 H40A 0.9900
C40 H40B 0.9900
C42 C43 1.361(6)
C42 H42 0.9500
C43 H43 0.9500
C44 C49 1.388(7)
C44 C45 1.401(6)
C45 C46 1.401(6)
C46 C47 1.395(9)
C46 C50 1.531(7)
C47 C48 1.382(8)
C47 H47 0.9500
C48 C49 1.390(7)
C48 H48 0.9500
C49 H49 0.9500
C50 H50A 0.9800
C50 H50B 0.9800
C50 H50C 0.9800
C1X Cl3 1.700(10)
C1X Cl4 1.769(9)
C1X H1X1 0.9900
C1X H1X2 0.9900
C2X Cl5 1.704(7)
C2X Cl6 1.773(7)
C2X H2X1 0.9900
C2X H2X2 0.9900

loop_
_geom_torsion_atom_site_label_1
_geom_torsion_atom_site_label_2
_geom_torsion_atom_site_label_3
_geom_torsion_atom_site_label_4
_geom_torsion
N1 Pd1 Ag2 C19 -76.84(17)
N4 Pd1 Ag2 C19 -178.27(16)
O2 Pd1 Ag2 C19 102.47(16)
O1 Pd1 Ag2 C19 -1.28(15)
N1 Pd1 Ag2 Cl2 84.39(11)
N4 Pd1 Ag2 Cl2 -17.05(10)
O2 Pd1 Ag2 Cl2 -96.30(10)
O1 Pd1 Ag2 Cl2 159.95(9)
N1 Pd1 O1 C9 13.6(3)
N4 Pd1 O1 C9 -54(2)
O2 Pd1 O1 C9 -168.0(3)
Ag2 Pd1 O1 C9 -110.0(3)
N4 Pd1 N1 C7 170.7(3)
O2 Pd1 N1 C7 -108(4)
O1 Pd1 N1 C7 -6.3(3)
Ag2 Pd1 N1 C7 51.1(3)
N4 Pd1 N1 C1 -12.8(2)
O2 Pd1 N1 C1 68(4)
O1 Pd1 N1 C1 170.2(2)
Ag2 Pd1 N1 C1 -132.41(19)
C7 N1 C1 C2 -147.4(3)
Pd1 N1 C1 C2 36.0(3)
C7 N1 C1 C6 -22.9(5)
Pd1 N1 C1 C6 160.5(2)
N1 Pd1 O2 C31 -74(4)
N4 Pd1 O2 C31 6.6(3)
O1 Pd1 O2 C31 -176.3(3)
Ag2 Pd1 O2 C31 126.0(3)
N1 C1 C2 N4 -46.6(3)
C6 C1 C2 N4 -173.4(3)
N1 C1 C2 C3 -175.3(3)
C6 C1 C2 C3 57.9(4)
N4 C2 C3 C4 -179.4(3)
C1 C2 C3 C4 -56.3(4)
C3 C2 N4 C29 -24.4(5)
C1 C2 N4 C29 -149.9(3)
C3 C2 N4 Pd1 163.1(3)
C1 C2 N4 Pd1 37.6(3)
N1 Pd1 N4 C29 173.0(3)
O2 Pd1 N4 C29 -5.3(3)
O1 Pd1 N4 C29 -119(2)
Ag2 Pd1 N4 C29 -64.6(3)
N1 Pd1 N4 C2 -14.6(2)
O2 Pd1 N4 C2 167.0(2)
O1 Pd1 N4 C2 53(2)
Ag2 Pd1 N4 C2 107.8(2)
C2 C3 C4 C5 54.7(4)
C3 C4 C5 C6 -54.9(4)
C4 C5 C6 C1 54.1(4)
N1 C1 C6 C5 -177.1(3)
C2 C1 C6 C5 -55.4(4)
C1 N1 C7 C8 -177.8(3)
Pd1 N1 C7 C8 -1.7(5)
N1 C7 C8 C13 -173.3(3)
N1 C7 C8 C9 6.2(6)
Pd1 O1 C9 C8 -13.5(5)
Pd1 O1 C9 C10 167.1(2)
C13 C8 C9 O1 -178.2(3)
C7 C8 C9 O1 2.3(5)
C13 C8 C9 C10 1.2(5)
C7 C8 C9 C10 -178.3(3)
O1 C9 C10 C11 178.8(3)
C8 C9 C10 C11 -0.6(5)
O1 C9 C10 C18 -0.6(5)
C8 C9 C10 C18 180.0(3)
C9 C10 C11 C12 0.4(6)
C18 C10 C11 C12 179.8(3)
C10 C11 C12 C13 -0.7(6)
C10 C11 C12 C14 177.6(4)
C11 C12 C13 C8 1.3(5)
C14 C12 C13 C8 -176.9(3)
C9 C8 C13 C12 -1.6(5)
C7 C8 C13 C12 177.9(3)
C13 C12 C14 C16 -6.7(5)
C11 C12 C14 C16 175.2(4)
C13 C12 C14 C17 -127.6(4)
C11 C12 C14 C17 54.3(5)
C13 C12 C14 C15 112.3(4)
C11 C12 C14 C15 -65.9(5)
C19 N2 C18 C10 76.2(5)
C20 N2 C18 C10 -102.7(5)
C11 C10 C18 N2 84.6(4)
C9 C10 C18 N2 -96.1(4)
C20 N2 C19 N3 -1.4(5)
C18 N2 C19 N3 179.5(3)
C20 N2 C19 Ag2 167.0(4)
C18 N2 C19 Ag2 -12.0(6)
C21 N3 C19 N2 1.4(5)
C22 N3 C19 N2 177.5(4)
C21 N3 C19 Ag2 -169.1(4)
C22 N3 C19 Ag2 7.0(6)
Cl2 Ag2 C19 N2 -135.2(3)
Pd1 Ag2 C19 N2 2.5(5)
Cl2 Ag2 C19 N3 31.8(5)
Pd1 Ag2 C19 N3 169.6(3)
C19 N2 C20 C21 1.0(7)
C18 N2 C20 C21 -180.0(5)
N2 C20 C21 N3 -0.1(7)
C19 N3 C21 C20 -0.8(7)
C22 N3 C21 C20 -176.9(5)
C19 N3 C22 C27 -64.6(6)
C21 N3 C22 C27 111.0(6)
C19 N3 C22 C23 113.3(5)
C21 N3 C22 C23 -71.1(6)
C27 C22 C23 C24 -0.9(7)
N3 C22 C23 C24 -178.8(4)
C27 C22 C23 C45 179.6(4)
N3 C22 C23 C45 1.7(6)
C22 C23 C24 C25 -0.4(7)
C45 C23 C24 C25 179.0(4)
C22 C23 C24 C28 179.1(4)
C45 C23 C24 C28 -1.4(7)
C23 C24 C25 C26 0.9(8)
C28 C24 C25 C26 -178.7(5)
C24 C25 C26 C27 0.0(9)
C25 C26 C27 C22 -1.4(9)
C23 C22 C27 C26 1.8(8)
N3 C22 C27 C26 179.8(5)
C2 N4 C29 C30 -169.9(4)
Pd1 N4 C29 C30 1.6(6)
N4 C29 C30 C31 3.2(6)
N4 C29 C30 C35 -178.1(4)
Pd1 O2 C31 C30 -4.4(5)
Pd1 O2 C31 C32 174.8(2)
C35 C30 C31 O2 179.8(4)
C29 C30 C31 O2 -1.5(6)
C35 C30 C31 C32 0.7(5)
C29 C30 C31 C32 179.3(3)
O2 C31 C32 C33 -179.5(3)
C30 C31 C32 C33 -0.3(5)
O2 C31 C32 C40 -2.4(5)
C30 C31 C32 C40 176.8(3)
C31 C32 C33 C34 -0.6(6)
C40 C32 C33 C34 -177.7(4)
C32 C33 C34 C35 1.0(6)
C32 C33 C34 C36 178.3(4)
C33 C34 C35 C30 -0.7(6)
C36 C34 C35 C30 -177.8(4)
C31 C30 C35 C34 -0.2(6)
C29 C30 C35 C34 -179.0(4)
C35 C34 C36 C38 4.7(6)
C33 C34 C36 C38 -172.4(4)
C35 C34 C36 C37 -117.0(5)
C33 C34 C36 C37 65.9(6)
C35 C34 C36 C39 125.0(4)
C33 C34 C36 C39 -52.0(5)
C41 N5 C40 C32 -156.8(3)
C42 N5 C40 C32 33.5(5)
C33 C32 C40 N5 -96.1(4)
C31 C32 C40 N5 86.8(4)
C42 N5 C41 N6 -0.6(4)
C40 N5 C41 N6 -171.5(3)
C42 N5 C41 Ag1 179.8(3)
C40 N5 C41 Ag1 8.8(5)
C43 N6 C41 N5 1.0(5)
C44 N6 C41 N5 174.0(3)
C43 N6 C41 Ag1 -179.3(3)
C44 N6 C41 Ag1 -6.3(5)
Cl1 Ag1 C41 N5 -55(11)
Cl1 Ag1 C41 N6 126(11)
C41 N5 C42 C43 -0.1(5)
C40 N5 C42 C43 170.5(4)
N5 C42 C43 N6 0.7(6)
C41 N6 C43 C42 -1.1(6)
C44 N6 C43 C42 -173.9(4)
C41 N6 C44 C49 -52.7(5)
C43 N6 C44 C49 119.3(5)
C41 N6 C44 C45 129.6(4)
C43 N6 C44 C45 -58.4(6)
C49 C44 C45 C46 0.7(6)
N6 C44 C45 C46 178.3(4)
C49 C44 C45 C23 -179.7(4)
N6 C44 C45 C23 -2.1(6)
C24 C23 C45 C44 99.6(5)
C22 C23 C45 C44 -81.0(5)
C24 C23 C45 C46 -80.9(5)
C22 C23 C45 C46 98.6(5)
C44 C45 C46 C47 -0.6(6)
C23 C45 C46 C47 179.8(4)
C44 C45 C46 C50 179.2(4)
C23 C45 C46 C50 -0.4(6)
C45 C46 C47 C48 1.0(8)
C50 C46 C47 C48 -178.7(5)
C46 C47 C48 C49 -1.6(8)
C45 C44 C49 C48 -1.3(7)
N6 C44 C49 C48 -178.9(4)
C47 C48 C49 C44 1.7(8)
